data_1505730
loop_
_publ_author_name
'Berridge, Rory'
'Skabara, Peter J.'
'Pozo-Gonzalo, Cristina'
'Kanibolotsky, Alexander'
'Lohr, Jan'
'McDouall, Joseph J. W.'
'McInnes, Eric J. L.'
'Wolowska, Joanna'
'Winder, Christoph'
'Sariciftci, N. Serdar'
'Harrington, Ross W.'
'Clegg, William'

_publ_section_title
;
 Incorporation of fused tetrathiafulvalenes (TTFs) into polythiophene
 architectures: varying the electroactive dominance of the TTF species in
 hybrid systems.
;
_journal_issue 7
_journal_name_full 'The journal of physical chemistry. B'
_journal_page_first 3140
_journal_page_last 3152
_journal_paper_doi 10.1021/jp057256h
_journal_volume 110
_journal_year 2006
_chemical_formula_sum 'C30 H32 S11'
_chemical_formula_weight 745.22
_chemical_name_systematic
;
 ?
;
_space_group_IT_number 15
_symmetry_cell_setting monoclinic
_symmetry_space_group_name_Hall '-C 2yc'
_symmetry_space_group_name_H-M 'C 1 2/c 1'
_atom_sites_solution_hydrogens geom
_atom_sites_solution_primary direct
_atom_sites_solution_secondary difmap
_audit_creation_method SHELXL-97
_cell_angle_alpha 90.00
_cell_angle_beta 90.080(3)
_cell_angle_gamma 90.00
_cell_formula_units_Z 8
_cell_length_a 20.392(3)
_cell_length_b 41.473(6)
_cell_length_c 8.0801(12)
_cell_measurement_reflns_used 7907
_cell_measurement_temperature 120(2)
_cell_measurement_theta_max 28.89
_cell_measurement_theta_min 2.56
_cell_volume 6833.5(17)
_computing_cell_refinement 'Bruker SAINT'
_computing_data_collection 'Bruker SMART'
_computing_data_reduction 'Bruker SAINT'
_computing_molecular_graphics 'Bruker SHELXTL'
_computing_publication_material 'Bruker SHELXTL and local programs'
_computing_structure_refinement 'Bruker SHELXTL'
_computing_structure_solution 'Bruker SHELXTL'
_diffrn_ambient_temperature 120(2)
_diffrn_measured_fraction_theta_full 0.980
_diffrn_measured_fraction_theta_max 0.980
_diffrn_measurement_device_type 'Bruker SMART 1K CCD diffractometer'
_diffrn_measurement_method '\w rotation with narrow frames'
_diffrn_radiation_monochromator 'silicon 111'
_diffrn_radiation_source 'Daresbury SRS station 9.8'
_diffrn_radiation_type synchrotron
_diffrn_radiation_wavelength 0.6860
_diffrn_reflns_av_R_equivalents 0.0527
_diffrn_reflns_av_sigmaI/netI 0.0588
_diffrn_reflns_limit_h_max 22
_diffrn_reflns_limit_h_min -20
_diffrn_reflns_limit_k_max 27
_diffrn_reflns_limit_k_min -46
_diffrn_reflns_limit_l_max 8
_diffrn_reflns_limit_l_min -9
_diffrn_reflns_number 13412
_diffrn_reflns_theta_full 22.50
_diffrn_reflns_theta_max 22.50
_diffrn_reflns_theta_min 1.93
_diffrn_standards_decay_% 15
_diffrn_standards_number 0
_exptl_absorpt_coefficient_mu 0.728
_exptl_absorpt_correction_type none
_exptl_crystal_colour orange
_exptl_crystal_density_diffrn 1.449
_exptl_crystal_density_method 'not measured'
_exptl_crystal_description block
_exptl_crystal_F_000 3104
_exptl_crystal_size_max 0.02
_exptl_crystal_size_mid 0.02
_exptl_crystal_size_min 0.02
_refine_diff_density_max 0.753
_refine_diff_density_min -0.849
_refine_diff_density_rms 0.141
_refine_ls_extinction_method none
_refine_ls_goodness_of_fit_ref 1.059
_refine_ls_hydrogen_treatment constr
_refine_ls_matrix_type full
_refine_ls_number_parameters 416
_refine_ls_number_reflns 4875
_refine_ls_number_restraints 187
_refine_ls_restrained_S_all 1.067
_refine_ls_R_factor_all 0.0972
_refine_ls_R_factor_gt 0.0817
_refine_ls_shift/su_max 0.001
_refine_ls_shift/su_mean 0.000
_refine_ls_structure_factor_coef Fsqd
_refine_ls_weighting_details 'calc w=1/[\s^2^(Fo^2^)+(0.1576P)^2^+11.5497P] where P=(Fo^2^+2Fc^2^)/3'
_refine_ls_weighting_scheme calc
_refine_ls_wR_factor_gt 0.2215
_refine_ls_wR_factor_ref 0.2358
_reflns_number_gt 3835
_reflns_number_total 4875
_reflns_threshold_expression I>2\s(I)
_cod_data_source_file jp057256hsi20051212_010920.cif
_cod_data_source_block 8
_cod_original_sg_symbol_H-M 'C 2/c'
_cod_database_code 1505730

loop_
_symmetry_equiv_pos_as_xyz
'x, y, z'
'-x, y, -z+1/2'
'x+1/2, y+1/2, z'
'-x+1/2, y+1/2, -z+1/2'
'-x, -y, -z'
'x, -y, z-1/2'
'-x+1/2, -y+1/2, -z'
'x+1/2, -y+1/2, z-1/2'

loop_
_atom_site_label
_atom_site_type_symbol
_atom_site_fract_x
_atom_site_fract_y
_atom_site_fract_z
_atom_site_U_iso_or_equiv
_atom_site_adp_type
_atom_site_occupancy
_atom_site_symmetry_multiplicity
_atom_site_calc_flag
_atom_site_refinement_flags
_atom_site_disorder_assembly
_atom_site_disorder_group
S1 S 0.59462(10) 0.17350(5) 0.5531(4) 0.1061(10) Uani 1 1 d . . .
S2 S 0.78064(6) 0.21663(4) 0.6906(2) 0.0477(5) Uani 1 1 d . . .
S3 S 0.82904(8) 0.30848(5) 0.9200(3) 0.0737(6) Uani 1 1 d . . .
S4 S 0.57976(6) 0.24555(3) 0.6849(2) 0.0475(5) Uani 1 1 d . . .
S5 S 0.67612(6) 0.30024(4) 0.85341(19) 0.0441(4) Uani 1 1 d . . .
S6 S 0.52073(7) 0.29963(4) 0.4876(2) 0.0466(4) Uani 1 1 d . . .
S7 S 0.60684(7) 0.34875(3) 0.6357(2) 0.0450(4) Uani 1 1 d . . .
S8 S 0.41730(7) 0.35382(4) 0.3767(2) 0.0478(4) Uani 1 1 d . . .
S9 S 0.50529(8) 0.40461(4) 0.4988(2) 0.0526(5) Uani 1 1 d . . .
S10 S 0.31183(10) 0.39946(6) 0.2741(3) 0.0818(7) Uani 1 1 d . A .
S11 S 0.41023(13) 0.45753(5) 0.4129(3) 0.0891(8) Uani 1 1 d . . .
C1 C 0.6125(5) 0.13762(19) 0.4642(14) 0.105(4) Uani 1 1 d . . .
H1 H 0.5806 0.1223 0.4295 0.126 Uiso 1 1 calc R . .
C2 C 0.6772(5) 0.13350(19) 0.4490(11) 0.089(3) Uani 1 1 d . . .
H2 H 0.6966 0.1145 0.4054 0.107 Uiso 1 1 calc R . .
C3 C 0.7129(4) 0.15950(16) 0.5027(9) 0.0671(19) Uani 1 1 d . . .
H3 H 0.7593 0.1607 0.4942 0.081 Uiso 1 1 calc R . .
C4 C 0.6751(3) 0.18385(14) 0.5703(8) 0.0511(15) Uani 1 1 d . . .
C5 C 0.6978(3) 0.21353(14) 0.6458(7) 0.0410(13) Uani 1 1 d . . .
C6 C 0.6656(3) 0.24059(13) 0.6973(7) 0.0404(13) Uani 1 1 d . . .
C7 C 0.7073(2) 0.26416(13) 0.7686(6) 0.0374(12) Uani 1 1 d . . .
C8 C 0.7713(3) 0.25491(13) 0.7727(7) 0.0415(13) Uani 1 1 d . . .
C9 C 0.8296(2) 0.27171(14) 0.8336(7) 0.0424(14) Uani 1 1 d . . .
C10 C 0.8968(3) 0.26004(15) 0.8148(9) 0.062(2) Uani 1 1 d . . .
H10 H 0.9098 0.2412 0.7568 0.074 Uiso 1 1 calc R . .
C11 C 0.9392(3) 0.2816(2) 0.8978(10) 0.074(2) Uani 1 1 d . . .
H11 H 0.9847 0.2775 0.9122 0.089 Uiso 1 1 calc R . .
C12 C 0.9101(3) 0.30845(18) 0.9545(10) 0.069(2) Uani 1 1 d . . .
H12 H 0.9329 0.3255 1.0082 0.083 Uiso 1 1 calc R . .
C13 C 0.5765(2) 0.28681(13) 0.6398(8) 0.0433(14) Uani 1 1 d . . .
C14 C 0.6158(2) 0.30887(13) 0.7059(7) 0.0409(13) Uani 1 1 d . . .
C15 C 0.5322(2) 0.34064(13) 0.5364(7) 0.0416(13) Uani 1 1 d . . .
C16 C 0.4895(3) 0.36328(13) 0.4845(7) 0.0407(13) Uani 1 1 d . . .
C17 C 0.3874(3) 0.39331(16) 0.3750(8) 0.0530(16) Uani 1 1 d . . .
C18 C 0.4282(3) 0.41676(15) 0.4287(8) 0.0555(17) Uani 1 1 d . . .
C19 C 0.2594(3) 0.37416(19) 0.3929(10) 0.077(2) Uani 1 1 d DU . .
H19A H 0.2180 0.3707 0.3309 0.093 Uiso 0.544(12) 1 calc PR A 1
H19B H 0.2807 0.3529 0.4069 0.093 Uiso 0.544(12) 1 calc PR A 1
H19C H 0.2624 0.3518 0.3507 0.093 Uiso 0.456(12) 1 calc PR A 2
H19D H 0.2744 0.3741 0.5095 0.093 Uiso 0.456(12) 1 calc PR A 2
C20X C 0.2439(6) 0.3870(3) 0.5538(15) 0.063(3) Uani 0.544(12) 1 d PDU A 1
H20A H 0.2853 0.3931 0.6096 0.076 Uiso 0.544(12) 1 calc PR A 1
H20B H 0.2232 0.3697 0.6205 0.076 Uiso 0.544(12) 1 calc PR A 1
C21X C 0.1988(6) 0.4159(3) 0.553(2) 0.075(4) Uani 0.544(12) 1 d PDU A 1
H21A H 0.1971 0.4251 0.6656 0.090 Uiso 0.544(12) 1 calc PR A 1
H21B H 0.2178 0.4326 0.4790 0.090 Uiso 0.544(12) 1 calc PR A 1
C22X C 0.1309(6) 0.4090(4) 0.497(3) 0.098(5) Uani 0.544(12) 1 d PDU A 1
H22A H 0.1135 0.3909 0.5635 0.117 Uiso 0.544(12) 1 calc PR A 1
H22B H 0.1322 0.4019 0.3801 0.117 Uiso 0.544(12) 1 calc PR A 1
C23X C 0.0849(8) 0.4368(6) 0.511(5) 0.142(8) Uani 0.544(12) 1 d PDU A 1
H23A H 0.0906 0.4466 0.6218 0.171 Uiso 0.544(12) 1 calc PR A 1
H23B H 0.0979 0.4532 0.4283 0.171 Uiso 0.544(12) 1 calc PR A 1
C24X C 0.0155(8) 0.4299(8) 0.488(5) 0.207(13) Uani 0.544(12) 1 d PDU A 1
H24A H -0.0097 0.4499 0.4961 0.310 Uiso 0.544(12) 1 calc PR A 1
H24B H 0.0009 0.4148 0.5736 0.310 Uiso 0.544(12) 1 calc PR A 1
H24C H 0.0087 0.4202 0.3786 0.310 Uiso 0.544(12) 1 calc PR A 1
C20Y C 0.1895(7) 0.3849(4) 0.387(3) 0.112(8) Uani 0.456(12) 1 d PDU A 2
H20C H 0.1778 0.3875 0.2684 0.135 Uiso 0.456(12) 1 calc PR A 2
H20D H 0.1625 0.3669 0.4299 0.135 Uiso 0.456(12) 1 calc PR A 2
C21Y C 0.1683(8) 0.4144(5) 0.473(3) 0.101(6) Uani 0.456(12) 1 d PDU A 2
H21C H 0.1914 0.4330 0.4234 0.122 Uiso 0.456(12) 1 calc PR A 2
H21D H 0.1818 0.4129 0.5901 0.122 Uiso 0.456(12) 1 calc PR A 2
C22Y C 0.0953(8) 0.4205(6) 0.465(4) 0.116(7) Uani 0.456(12) 1 d PDU A 2
H22C H 0.0820 0.4217 0.3474 0.139 Uiso 0.456(12) 1 calc PR A 2
H22D H 0.0724 0.4018 0.5148 0.139 Uiso 0.456(12) 1 calc PR A 2
C23Y C 0.0725(11) 0.4504(8) 0.550(6) 0.155(9) Uani 0.456(12) 1 d PDU A 2
H23C H 0.0800 0.4478 0.6704 0.186 Uiso 0.456(12) 1 calc PR A 2
H23D H 0.1002 0.4686 0.5125 0.186 Uiso 0.456(12) 1 calc PR A 2
C24Y C 0.0035(11) 0.4594(8) 0.525(5) 0.190(14) Uani 0.456(12) 1 d PDU A 2
H24D H -0.0054 0.4799 0.5808 0.285 Uiso 0.456(12) 1 calc PR A 2
H24E H -0.0249 0.4426 0.5706 0.285 Uiso 0.456(12) 1 calc PR A 2
H24F H -0.0052 0.4617 0.4061 0.285 Uiso 0.456(12) 1 calc PR A 2
C25 C 0.4257(5) 0.4711(2) 0.6122(12) 0.088(3) Uani 1 1 d . . .
H25A H 0.4722 0.4663 0.6374 0.106 Uiso 1 1 calc R . .
H25B H 0.4211 0.4948 0.6115 0.106 Uiso 1 1 calc R . .
C26 C 0.3868(5) 0.4588(2) 0.7482(16) 0.112(4) Uani 1 1 d . . .
H26A H 0.4098 0.4642 0.8525 0.134 Uiso 1 1 calc R . .
H26B H 0.3857 0.4350 0.7395 0.134 Uiso 1 1 calc R . .
C27 C 0.3194(4) 0.4702(2) 0.7624(14) 0.095(3) Uani 1 1 d . . .
H27A H 0.2958 0.4636 0.6608 0.114 Uiso 1 1 calc R . .
H27B H 0.3204 0.4940 0.7634 0.114 Uiso 1 1 calc R . .
C28 C 0.2805(6) 0.4597(2) 0.9040(12) 0.111(4) Uani 1 1 d . . .
H28A H 0.3076 0.4629 1.0043 0.133 Uiso 1 1 calc R . .
H28B H 0.2734 0.4362 0.8923 0.133 Uiso 1 1 calc R . .
C29 C 0.2152(5) 0.4748(2) 0.9362(18) 0.121(4) Uani 1 1 d . . .
H29A H 0.2225 0.4982 0.9524 0.145 Uiso 1 1 calc R . .
H29B H 0.1886 0.4724 0.8342 0.145 Uiso 1 1 calc R . .
C30 C 0.1752(8) 0.4634(3) 1.0746(17) 0.159(6) Uani 1 1 d . . .
H30A H 0.1341 0.4756 1.0783 0.238 Uiso 1 1 calc R . .
H30B H 0.1993 0.4665 1.1784 0.238 Uiso 1 1 calc R . .
H30C H 0.1654 0.4404 1.0597 0.238 Uiso 1 1 calc R . .

loop_
_atom_site_aniso_label
_atom_site_aniso_U_11
_atom_site_aniso_U_22
_atom_site_aniso_U_33
_atom_site_aniso_U_23
_atom_site_aniso_U_13
_atom_site_aniso_U_12
S1 0.0503(11) 0.0542(12) 0.214(3) -0.0321(15) -0.0443(15) 0.0088(9)
S2 0.0294(7) 0.0452(9) 0.0684(10) 0.0125(7) -0.0083(7) 0.0111(6)
S3 0.0418(10) 0.0655(12) 0.1138(16) 0.0050(11) -0.0189(10) -0.0005(8)
S4 0.0247(7) 0.0362(8) 0.0816(11) 0.0130(7) -0.0118(7) 0.0021(6)
S5 0.0286(7) 0.0431(9) 0.0607(9) 0.0040(6) -0.0112(6) 0.0054(6)
S6 0.0328(8) 0.0378(8) 0.0690(10) 0.0060(7) -0.0157(7) 0.0096(6)
S7 0.0307(7) 0.0368(8) 0.0674(10) 0.0095(7) -0.0050(6) 0.0024(6)
S8 0.0389(8) 0.0434(9) 0.0611(10) 0.0030(7) -0.0087(7) 0.0148(6)
S9 0.0557(9) 0.0371(9) 0.0650(10) 0.0047(7) -0.0019(8) 0.0061(7)
S10 0.0592(11) 0.0883(15) 0.0979(15) 0.0301(12) -0.0169(10) 0.0310(11)
S11 0.1268(19) 0.0417(11) 0.0988(16) 0.0192(10) 0.0226(14) 0.0355(12)
C1 0.108(7) 0.042(4) 0.164(9) -0.014(5) -0.069(7) 0.005(5)
C2 0.122(8) 0.047(5) 0.099(6) -0.005(4) -0.010(5) 0.027(5)
C3 0.070(5) 0.044(4) 0.088(5) 0.002(4) 0.011(4) 0.010(4)
C4 0.042(3) 0.040(3) 0.071(4) 0.012(3) -0.017(3) 0.007(3)
C5 0.032(3) 0.041(3) 0.050(3) 0.014(3) -0.006(2) 0.006(2)
C6 0.028(3) 0.038(3) 0.056(3) 0.015(3) -0.010(2) 0.006(2)
C7 0.027(3) 0.042(3) 0.043(3) 0.012(2) -0.009(2) 0.003(2)
C8 0.031(3) 0.041(3) 0.052(3) 0.017(3) -0.004(2) 0.008(2)
C9 0.024(3) 0.044(3) 0.059(3) 0.020(3) -0.009(2) -0.003(2)
C10 0.017(3) 0.048(4) 0.120(6) -0.022(4) -0.036(3) 0.018(3)
C11 0.031(3) 0.092(6) 0.098(6) 0.024(5) -0.017(3) 0.006(4)
C12 0.052(4) 0.057(4) 0.097(5) 0.027(4) -0.034(4) -0.018(4)
C13 0.023(3) 0.036(3) 0.071(4) 0.010(3) -0.010(3) 0.004(2)
C14 0.025(3) 0.038(3) 0.060(4) 0.006(3) -0.005(2) 0.006(2)
C15 0.027(3) 0.036(3) 0.063(4) 0.008(3) -0.002(2) 0.004(2)
C16 0.035(3) 0.033(3) 0.054(3) 0.004(2) -0.003(2) 0.010(2)
C17 0.049(4) 0.049(4) 0.061(4) 0.012(3) -0.003(3) 0.027(3)
C18 0.068(4) 0.042(4) 0.057(4) 0.010(3) 0.005(3) 0.024(3)
C19 0.053(4) 0.069(5) 0.109(6) 0.003(4) -0.021(4) 0.017(4)
C20X 0.060(7) 0.043(7) 0.087(8) -0.001(6) -0.013(6) -0.005(5)
C21X 0.068(8) 0.054(7) 0.104(11) -0.004(7) 0.007(7) -0.002(6)
C22X 0.064(9) 0.084(11) 0.146(13) -0.022(10) 0.004(10) 0.012(8)
C23X 0.086(10) 0.14(2) 0.20(2) 0.001(18) 0.012(14) 0.046(11)
C24X 0.083(10) 0.25(3) 0.29(3) -0.02(3) 0.007(18) 0.047(15)
C20Y 0.058(9) 0.080(12) 0.20(2) -0.010(12) -0.041(12) 0.018(9)
C21Y 0.063(11) 0.096(12) 0.144(16) -0.004(12) -0.021(12) 0.021(10)
C22Y 0.068(11) 0.111(17) 0.168(17) 0.003(14) 0.013(12) 0.022(10)
C23Y 0.095(14) 0.14(2) 0.23(2) -0.041(18) 0.019(17) 0.024(13)
C24Y 0.109(16) 0.14(2) 0.32(4) -0.09(3) 0.02(2) 0.041(16)
C25 0.093(6) 0.054(5) 0.117(7) -0.001(5) -0.004(5) 0.022(5)
C26 0.113(8) 0.064(6) 0.157(10) -0.025(6) -0.013(7) 0.045(6)
C27 0.063(5) 0.074(6) 0.147(9) 0.023(6) -0.024(5) -0.018(4)
C28 0.193(12) 0.042(5) 0.097(7) -0.011(4) -0.009(7) 0.035(6)
C29 0.078(6) 0.073(6) 0.212(13) -0.002(7) 0.002(7) -0.019(5)
C30 0.238(17) 0.084(8) 0.154(11) -0.006(7) 0.071(11) -0.003(9)

loop_
_atom_type_symbol
_atom_type_description
_atom_type_scat_dispersion_real
_atom_type_scat_dispersion_imag
_atom_type_scat_source
C C 0.0033 0.0016 'International Tables Vol C Tables 4.2.6.8 and 6.1.1.4'
H H 0.0000 0.0000 'International Tables Vol C Tables 4.2.6.8 and 6.1.1.4'
S S 0.1246 0.1234 'International Tables Vol C Tables 4.2.6.8 and 6.1.1.4'

loop_
_geom_angle_atom_site_label_1
_geom_angle_atom_site_label_2
_geom_angle_atom_site_label_3
_geom_angle
C1 S1 C4 92.8(4)
C5 S2 C8 92.3(3)
C9 S3 C12 93.5(4)
C6 S4 C13 99.4(2)
C7 S5 C14 99.4(3)
C13 S6 C15 92.8(3)
C14 S7 C15 93.2(2)
C16 S8 C17 95.0(3)
C16 S9 C18 95.5(3)
C17 S10 C19 101.0(3)
C18 S11 C25 102.1(4)
S1 C1 C2 111.4(7)
C1 C2 C3 113.2(7)
C2 C3 C4 113.8(7)
S1 C4 C3 108.8(5)
S1 C4 C5 123.8(5)
C3 C4 C5 127.5(6)
S2 C5 C4 117.5(4)
S2 C5 C6 110.1(4)
C4 C5 C6 132.3(5)
S4 C6 C5 123.7(4)
S4 C6 C7 122.5(4)
C5 C6 C7 113.7(5)
S5 C7 C6 121.7(4)
S5 C7 C8 125.2(4)
C6 C7 C8 113.0(5)
S2 C8 C7 110.8(4)
S2 C8 C9 118.4(4)
C7 C8 C9 130.8(6)
S3 C9 C8 124.5(4)
S3 C9 C10 110.6(4)
C8 C9 C10 124.7(5)
C9 C10 C11 108.3(6)
C10 C11 C12 114.6(6)
S3 C12 C11 112.4(6)
S4 C13 S6 117.8(3)
S4 C13 C14 124.6(4)
S6 C13 C14 117.6(4)
S5 C14 S7 119.0(3)
S5 C14 C13 123.8(4)
S7 C14 C13 117.2(4)
S6 C15 S7 113.8(3)
S6 C15 C16 121.2(4)
S7 C15 C16 124.7(4)
S8 C16 S9 114.0(3)
S8 C16 C15 122.7(4)
S9 C16 C15 123.0(4)
S8 C17 S10 116.4(4)
S8 C17 C18 117.3(5)
S10 C17 C18 125.6(5)
S9 C18 S11 119.7(4)
S9 C18 C17 116.7(5)
S11 C18 C17 123.3(5)
S10 C19 C20X 113.7(7)
S10 C19 C20Y 112.3(11)
C19 C20X C21X 114.9(9)
C20X C21X C22X 114.6(10)
C21X C22X C23X 114.5(13)
C22X C23X C24X 116.7(16)
C19 C20Y C21Y 120.8(13)
C20Y C21Y C22Y 114.3(15)
C21Y C22Y C23Y 115.4(16)
C22Y C23Y C24Y 116.5(17)
S11 C25 C26 119.5(8)
C25 C26 C27 117.7(9)
C26 C27 C28 118.6(9)
C27 C28 C29 119.8(9)
C28 C29 C30 119.7(11)

loop_
_geom_bond_atom_site_label_1
_geom_bond_atom_site_label_2
_geom_bond_distance
S1 C1 1.692(9)
S1 C4 1.702(6)
S2 C5 1.732(5)
S2 C8 1.731(6)
S3 C9 1.678(6)
S3 C12 1.676(7)
S4 C6 1.765(5)
S4 C13 1.751(5)
S5 C7 1.765(6)
S5 C14 1.749(5)
S6 C13 1.757(5)
S6 C15 1.762(6)
S7 C14 1.758(6)
S7 C15 1.752(5)
S8 C16 1.755(5)
S8 C17 1.748(6)
S9 C16 1.748(6)
S9 C18 1.745(7)
S10 C17 1.762(6)
S10 C19 1.781(9)
S11 C18 1.735(6)
S11 C25 1.734(10)
C1 C2 1.337(13)
C2 C3 1.371(11)
C3 C4 1.384(9)
C4 C5 1.449(8)
C5 C6 1.366(8)
C6 C7 1.418(8)
C7 C8 1.360(7)
C8 C9 1.463(8)
C9 C10 1.461(7)
C10 C11 1.412(10)
C11 C12 1.342(11)
C13 C14 1.327(8)
C15 C16 1.347(7)
C17 C18 1.350(10)
C19 C20X 1.440(11)
C19 C20Y 1.494(11)
C20X C21X 1.512(11)
C21X C22X 1.482(13)
C22X C23X 1.492(14)
C23X C24X 1.455(15)
C20Y C21Y 1.471(14)
C21Y C22Y 1.512(15)
C22Y C23Y 1.492(15)
C23Y C24Y 1.469(15)
C25 C26 1.449(14)
C26 C27 1.457(12)
C27 C28 1.459(13)
C28 C29 1.495(14)
C29 C30 1.463(16)

loop_
_geom_torsion_atom_site_label_1
_geom_torsion_atom_site_label_2
_geom_torsion_atom_site_label_3
_geom_torsion_atom_site_label_4
_geom_torsion
C4 S1 C1 C2 0.4(8)
S1 C1 C2 C3 -2.3(11)
C1 C2 C3 C4 3.6(11)
C2 C3 C4 S1 -3.1(8)
C2 C3 C4 C5 176.4(7)
C1 S1 C4 C3 1.5(6)
C1 S1 C4 C5 -178.0(6)
S1 C4 C5 S2 167.3(4)
S1 C4 C5 C6 -9.8(10)
C3 C4 C5 S2 -12.2(9)
C3 C4 C5 C6 170.7(7)
C8 S2 C5 C4 -179.4(5)
C8 S2 C5 C6 -1.7(4)
S2 C5 C6 S4 -176.0(3)
S2 C5 C6 C7 1.6(6)
C4 C5 C6 S4 1.2(9)
C4 C5 C6 C7 178.8(6)
C13 S4 C6 C5 -144.5(5)
C13 S4 C6 C7 38.1(5)
S4 C6 C7 S5 0.9(6)
S4 C6 C7 C8 177.1(4)
C5 C6 C7 S5 -176.7(4)
C5 C6 C7 C8 -0.6(7)
C14 S5 C7 C6 -40.0(5)
C14 S5 C7 C8 144.3(5)
S5 C7 C8 S2 175.3(3)
S5 C7 C8 C9 -4.5(9)
C6 C7 C8 S2 -0.7(6)
C6 C7 C8 C9 179.5(5)
C5 S2 C8 C7 1.4(4)
C5 S2 C8 C9 -178.8(4)
S2 C8 C9 S3 -178.7(3)
S2 C8 C9 C10 6.8(8)
C7 C8 C9 S3 1.1(9)
C7 C8 C9 C10 -173.4(6)
C12 S3 C9 C8 178.7(5)
C12 S3 C9 C10 -6.1(5)
S3 C9 C10 C11 8.4(7)
C8 C9 C10 C11 -176.4(6)
C9 C10 C11 C12 -7.3(9)
C10 C11 C12 S3 3.0(9)
C9 S3 C12 C11 2.0(6)
C6 S4 C13 S6 137.2(4)
C6 S4 C13 C14 -38.9(6)
C15 S6 C13 S4 169.5(4)
C15 S6 C13 C14 -14.1(5)
S4 C13 C14 S5 -1.6(8)
S4 C13 C14 S7 176.9(3)
S6 C13 C14 S5 -177.7(3)
S6 C13 C14 S7 0.9(7)
C7 S5 C14 S7 -137.0(3)
C7 S5 C14 C13 41.5(6)
C15 S7 C14 S5 -168.4(4)
C15 S7 C14 C13 13.0(5)
C14 S7 C15 S6 -22.3(4)
C14 S7 C15 C16 164.4(5)
C13 S6 C15 S7 22.6(4)
C13 S6 C15 C16 -163.8(5)
S6 C15 C16 S8 4.0(7)
S6 C15 C16 S9 -168.9(3)
S7 C15 C16 S8 176.9(3)
S7 C15 C16 S9 3.9(8)
C18 S9 C16 S8 11.5(4)
C18 S9 C16 C15 -175.0(5)
C17 S8 C16 S9 -12.2(4)
C17 S8 C16 C15 174.3(5)
C16 S8 C17 S10 179.0(4)
C16 S8 C17 C18 8.4(6)
C19 S10 C17 S8 60.6(5)
C19 S10 C17 C18 -129.7(6)
S8 C17 C18 S9 -1.7(7)
S8 C17 C18 S11 172.2(4)
S10 C17 C18 S9 -171.3(4)
S10 C17 C18 S11 2.7(9)
C25 S11 C18 S9 -56.0(5)
C25 S11 C18 C17 130.2(7)
C16 S9 C18 S11 179.8(4)
C16 S9 C18 C17 -6.0(6)
C17 S10 C19 C20X 73.9(6)
C17 S10 C19 C20Y 154.6(9)
S10 C19 C20X C21X 70.7(10)
C19 C20X C21X C22X 67.6(18)
C20X C21X C22X C23X 174(2)
C21X C22X C23X C24X -169(3)
S10 C19 C20Y C21Y -71(3)
C19 C20Y C21Y C22Y -176(2)
C20Y C21Y C22Y C23Y -180(3)
C21Y C22Y C23Y C24Y 172(3)
C18 S11 C25 C26 -63.2(7)
S11 C25 C26 C27 -73.3(10)
C25 C26 C27 C28 -176.4(9)
C26 C27 C28 C29 170.5(10)
C27 C28 C29 C30 177.7(11)
